data_2310816
loop_
_publ_author_name
'Mazzi, F.'

_publ_section_title
;
 The crystal structure of cupric tetrammine sulfate monohydrate, Cu (N
 H3)4 S O4 H2 O
;
_journal_name_full 'Acta Crystallographica (1,1948-23,1967)'
_journal_page_first 137
_journal_page_last 141
_journal_volume 8
_journal_year 1955
_chemical_formula_sum 'Cu H14 N4 O5 S'
_chemical_name_systematic 'Cu (N H3)4 S O4 H2 O'
_space_group_IT_number 62
_symmetry_space_group_name_Hall '-P 2n 2a'
_symmetry_space_group_name_H-M 'P m c n'
_cell_angle_alpha 90
_cell_angle_beta 90
_cell_angle_gamma 90
_cell_formula_units_Z 4
_cell_length_a 7.07
_cell_length_b 12.12
_cell_length_c 10.66
_cell_volume 913.438
_citation_journal_id_ASTM ACCRA9
_cod_data_source_file Mazzi_ACCRA9_1955_522.cif
_cod_data_source_block H14Cu1N4O5S1
_cod_original_cell_volume 913.4384
_cod_original_sg_symbol_Hall '-P 2ac 2n (y,z,x)'
_cod_original_formula_sum 'H14 Cu1 N4 O5 S1'
_cod_database_code 2310816

loop_
_symmetry_equiv_pos_as_xyz
x,y,z
-x,y+1/2,-z+1/2
-x+1/2,-y+1/2,z+1/2
x+1/2,-y,-z
-x,-y,-z
x,-y-1/2,z-1/2
x-1/2,y-1/2,-z-1/2
-x-1/2,y,z

loop_
_atom_site_label
_atom_site_type_symbol
_atom_site_fract_x
_atom_site_fract_y
_atom_site_fract_z
_atom_site_occupancy
_atom_site_U_iso_or_equiv
_atom_site_attached_hydrogens
O3 O-2 0.75 0.23 0.253 1 0.0 0
Cu1 Cu+2 0.25 0.258 -0.006 1 0.0 0
N1 N-3 0.04 0.355 0.07 1 0.0 3
S1 S+6 0.75 0.112 0.252 1 0.0 0
O4 O-2 0.75 0.081 0.378 1 0.0 0
O1 O-2 0.25 0.141 0.28 1 0.0 2
O2 O-2 0.58 0.068 0.191 1 0.0 0
N2 N-3 0.04 0.346 0.439 1 0.0 3
